data_2008987
loop_
_publ_author_name
'Henderson, William'
'Oliver, Allen G.'

_publ_section_title
;<i>cis</i>-Bis(phenoxyacetato-<i>O</i>)bis(triphenylphosphine-<i>P</i>)platinum(II)
 dichloromethane solvate
;
_journal_issue 9
_journal_name_full 'Acta Crystallographica Section C'
_journal_page_first 1408
_journal_page_last 1410
_journal_paper_doi 10.1107/S010827019900757X
_journal_volume 55
_journal_year 1999
_chemical_formula_iupac '[Pt (C8 H7 O3)2 (C18 H15 P)2], C H2 Cl2'
_chemical_formula_moiety 'C52 H44 O6 P2 Pt, (C H2 Cl2)'
_chemical_formula_sum 'C53 H46 Cl2 O6 P2 Pt'
_chemical_formula_weight 1106.83
_chemical_name_systematic
;
 ?
;
_space_group_IT_number 14
_symmetry_cell_setting monoclinic
_symmetry_space_group_name_Hall '-P 2ybc'
_symmetry_space_group_name_H-M 'P 1 21/c 1'
_audit_creation_method SHELXL
_cell_angle_alpha 90.00
_cell_angle_beta 101.0060(10)
_cell_angle_gamma 90.00
_cell_formula_units_Z 4
_cell_length_a 11.47820(10)
_cell_length_b 17.9393(3)
_cell_length_c 23.3995(2)
_cell_measurement_reflns_used 5533
_cell_measurement_temperature 203(2)
_cell_measurement_theta_max 26.45
_cell_measurement_theta_min 1.44
_cell_volume 4729.59(10)
_computing_cell_refinement 'SAINT (Siemens, 1994a)'
_computing_data_collection 'SMART (Siemens, 1994a)'
_computing_data_reduction SAINT
_computing_molecular_graphics 'SHELXTL (Siemens, 1994b)'
_computing_publication_material SHELXL97
_computing_structure_refinement 'SHELXL97 (Sheldrick, 1997b)'
_computing_structure_solution 'SHELXS97 (Sheldrick, 1997a)'
_diffrn_ambient_temperature 203(2)
_diffrn_measured_fraction_theta_full 0.871
_diffrn_measured_fraction_theta_max 0.871
_diffrn_measurement_device 'Siemens SMART CCD'
_diffrn_measurement_method multi-scan
_diffrn_radiation_monochromator graphite
_diffrn_radiation_source 'fine-focus sealed tube'
_diffrn_radiation_type MoK\a
_diffrn_radiation_wavelength 0.71073
_diffrn_reflns_av_R_equivalents 0.045
_diffrn_reflns_av_sigmaI/netI 0.0617
_diffrn_reflns_limit_h_max 14
_diffrn_reflns_limit_h_min -14
_diffrn_reflns_limit_k_max 22
_diffrn_reflns_limit_k_min 0
_diffrn_reflns_limit_l_max 22
_diffrn_reflns_limit_l_min 0
_diffrn_reflns_number 26767
_diffrn_reflns_theta_full 26.45
_diffrn_reflns_theta_max 26.45
_diffrn_reflns_theta_min 1.44
_diffrn_standards_decay_% none
_exptl_absorpt_coefficient_mu 3.198
_exptl_absorpt_correction_T_max 0.815
_exptl_absorpt_correction_T_min 0.671
_exptl_absorpt_correction_type empirical
_exptl_absorpt_process_details '(Blessing, 1995)'
_exptl_crystal_colour colourless
_exptl_crystal_density_diffrn 1.554
_exptl_crystal_density_method 'not measured'
_exptl_crystal_description tablet
_exptl_crystal_F_000 2216
_exptl_crystal_size_max 0.25
_exptl_crystal_size_mid 0.23
_exptl_crystal_size_min 0.08
_refine_diff_density_max 1.779
_refine_diff_density_min -1.380
_refine_ls_extinction_method none
_refine_ls_goodness_of_fit_ref 1.065
_refine_ls_hydrogen_treatment constr
_refine_ls_matrix_type full
_refine_ls_number_parameters 562
_refine_ls_number_reflns 8799
_refine_ls_number_restraints 0
_refine_ls_restrained_S_all 1.065
_refine_ls_R_factor_all 0.074
_refine_ls_R_factor_gt 0.048
_refine_ls_shift/su_max 0.009
_refine_ls_shift/su_mean 0.001
_refine_ls_structure_factor_coef Fsqd
_refine_ls_weighting_details 'w = 1/[\s^2^(Fo^2^)+(0.0463P)^2^+21.2066P] where P = (Fo^2^+2Fc^2^)/3'
_refine_ls_weighting_scheme calc
_refine_ls_wR_factor_ref 0.119
_reflns_number_gt 6623
_reflns_number_total 8799
_reflns_observed_criterion I>2\s(I)
_cod_data_source_file ta1245.cif
_cod_data_source_block ao741
_cod_depositor_comments
;
The following automatic conversions were performed:
'_geom_bond_publ_flag' value 'Y' changed to 'y' according to
'/home/saulius/struct/CIF-dictionaries/cif_core.dic' dictionary named
'cif_core.dic' version 2.4.1 from 2010-06-29 (20 times).

Automatic conversion script
Id: cif_fix_enum 1527 2010-12-29 10:47:43Z saulius 

The following automatic conversions were performed:

'_geom_bond_publ_flag' value 'Y' changed to 'y' according to
/home/saulius/struct/CIF-dictionaries/cif_core.dic dictionary named
'cif_core.dic' version 2.4.1 from 2010-06-29 (20
times).

'_geom_angle_publ_flag' value 'Y' changed to 'y' according
to /home/saulius/struct/CIF-dictionaries/cif_core.dic dictionary
named 'cif_core.dic' version 2.4.1 from 2010-06-29 (22 times).

Automatic conversion script
Id: cif_fix_values 1715 2011-07-08 13:25:40Z adriana 

The following automatic conversions were performed:

'_refine_ls_weighting_scheme' value 'calc w =
1/[\s^2^(Fo^2^)+(0.0463P)^2^+21.2066P] where P = (Fo^2^+2Fc^2^)/3'
was changed to 'calc'. New tag '_refine_ls_weighting_details' was
created. The value of the new tag was set to 'w =
1/[\s^2^(Fo^2^)+(0.0463P)^2^+21.2066P] where P = (Fo^2^+2Fc^2^)/3'.

Automatic conversion script
Id: cif_fix_values 3143 2015-03-26 13:38:13Z robertas 
;
_cod_original_sg_symbol_H-M 'P 21/c'
_cod_database_code 2008987

loop_
_symmetry_equiv_pos_as_xyz
'x, y, z'
'-x, y+1/2, -z+1/2'
'-x, -y, -z'
'x, -y-1/2, z-1/2'

loop_
_atom_site_aniso_label
_atom_site_aniso_U_11
_atom_site_aniso_U_22
_atom_site_aniso_U_33
_atom_site_aniso_U_12
_atom_site_aniso_U_13
_atom_site_aniso_U_23
Pt 0.02893(14) 0.03261(14) 0.02072(16) 0.00409(13) 0.00371(9) -0.00073(12)
P1 0.0311(9) 0.0353(10) 0.0210(10) 0.0015(8) 0.0040(7) -0.0011(7)
P2 0.0270(9) 0.0290(9) 0.0216(10) 0.0017(7) 0.0042(7) -0.0017(7)
O1 0.056(4) 0.049(3) 0.025(3) 0.016(3) -0.002(3) 0.006(2)
O2 0.051(4) 0.073(4) 0.055(4) 0.014(3) 0.019(3) 0.015(3)
O3 0.050(4) 0.060(4) 0.073(4) 0.010(3) 0.001(3) 0.006(3)
O11 0.036(3) 0.034(3) 0.030(3) 0.005(2) 0.011(2) -0.004(2)
O12 0.044(3) 0.044(3) 0.041(3) 0.004(3) 0.008(3) 0.009(2)
O13 0.055(3) 0.037(3) 0.036(3) 0.015(2) 0.002(3) -0.008(2)
C1 0.057(5) 0.045(5) 0.026(4) -0.020(4) 0.026(4) -0.010(3)
C2 0.044(5) 0.056(5) 0.062(6) 0.003(4) 0.005(4) 0.010(4)
C3 0.050(6) 0.054(6) 0.073(7) 0.001(5) 0.005(5) 0.012(5)
C4 0.053(6) 0.076(7) 0.105(9) -0.011(6) -0.017(6) 0.016(7)
C5 0.087(10) 0.111(12) 0.148(14) -0.028(9) -0.036(10) 0.024(11)
C6 0.156(17) 0.119(13) 0.098(12) -0.033(12) -0.040(11) -0.013(9)
C7 0.155(15) 0.110(11) 0.066(9) -0.032(10) -0.019(9) -0.010(8)
C8 0.081(8) 0.083(7) 0.055(7) -0.006(6) 0.002(6) 0.013(6)
C11 0.037(4) 0.039(4) 0.022(4) 0.015(3) 0.000(3) 0.007(3)
C12 0.054(5) 0.042(4) 0.018(4) 0.012(4) 0.004(3) -0.001(3)
C13 0.051(5) 0.039(4) 0.031(5) 0.010(4) 0.009(4) 0.005(3)
C14 0.082(7) 0.049(6) 0.073(7) 0.011(5) 0.007(6) -0.011(5)
C15 0.076(7) 0.044(6) 0.111(10) 0.025(5) 0.015(7) 0.030(6)
C16 0.051(6) 0.096(8) 0.051(6) 0.012(6) 0.003(5) 0.024(6)
C17 0.048(5) 0.068(6) 0.054(6) -0.001(5) 0.007(4) 0.016(5)
C18 0.036(4) 0.054(5) 0.042(5) 0.000(4) 0.008(4) 0.015(4)
C21 0.030(4) 0.044(4) 0.018(4) 0.004(3) 0.006(3) -0.007(3)
C22 0.038(4) 0.046(4) 0.029(4) 0.003(3) 0.009(3) -0.002(3)
C23 0.044(5) 0.045(5) 0.038(5) 0.007(4) 0.004(4) -0.004(4)
C24 0.035(4) 0.066(6) 0.041(5) 0.007(4) 0.005(4) -0.010(4)
C25 0.031(4) 0.077(6) 0.043(5) -0.007(4) 0.015(4) 0.003(4)
C26 0.047(5) 0.051(5) 0.024(4) -0.007(4) 0.005(3) 0.001(3)
C31 0.036(4) 0.035(4) 0.020(4) 0.004(3) 0.001(3) 0.003(3)
C32 0.031(4) 0.056(5) 0.034(5) -0.005(4) 0.002(3) -0.014(4)
C33 0.053(5) 0.050(5) 0.048(5) 0.003(4) 0.006(4) -0.009(4)
C34 0.049(5) 0.063(6) 0.047(6) -0.023(4) -0.003(4) -0.005(4)
C35 0.038(5) 0.064(5) 0.044(5) -0.010(4) 0.010(4) -0.005(4)
C36 0.034(4) 0.040(4) 0.033(4) -0.002(3) 0.011(3) -0.004(3)
C41 0.035(4) 0.038(4) 0.036(5) 0.002(3) 0.011(3) 0.005(3)
C42 0.072(6) 0.061(5) 0.022(5) 0.006(5) 0.002(4) 0.004(4)
C43 0.087(8) 0.084(7) 0.030(5) 0.007(6) 0.005(5) 0.014(5)
C44 0.068(6) 0.076(7) 0.049(6) 0.014(5) 0.012(5) 0.031(5)
C45 0.093(8) 0.050(5) 0.047(6) 0.001(5) 0.018(5) 0.005(4)
C46 0.077(6) 0.060(5) 0.019(5) -0.010(5) 0.005(4) 0.010(4)
C51 0.030(3) 0.029(4) 0.014(4) 0.006(3) -0.001(3) 0.002(3)
C52 0.039(4) 0.032(4) 0.035(5) -0.002(3) 0.009(3) -0.003(3)
C53 0.052(5) 0.045(4) 0.026(5) -0.002(4) -0.002(4) -0.009(3)
C54 0.056(5) 0.050(5) 0.029(4) 0.009(4) 0.007(4) -0.006(4)
C55 0.049(5) 0.036(4) 0.032(5) 0.006(3) 0.013(4) 0.004(3)
C56 0.035(4) 0.031(4) 0.028(4) 0.001(3) 0.003(3) 0.001(3)
C61 0.028(3) 0.036(4) 0.030(4) 0.000(3) 0.007(3) -0.004(3)
C62 0.033(4) 0.046(5) 0.040(5) -0.002(3) 0.012(3) 0.004(3)
C63 0.050(5) 0.046(5) 0.056(6) -0.010(4) 0.020(4) -0.001(4)
C64 0.037(5) 0.070(6) 0.050(6) -0.013(4) 0.014(4) -0.008(4)
C65 0.025(4) 0.064(6) 0.053(5) 0.003(4) 0.004(3) -0.014(4)
C66 0.030(4) 0.048(5) 0.033(4) 0.001(3) 0.004(3) -0.006(3)
C71 0.040(4) 0.029(4) 0.029(4) 0.001(3) 0.012(3) -0.004(3)
C72 0.040(4) 0.043(4) 0.030(4) 0.005(4) 0.000(3) 0.002(3)
C73 0.063(6) 0.049(5) 0.042(5) 0.017(4) 0.005(4) 0.013(4)
C74 0.084(7) 0.036(4) 0.041(5) 0.013(5) 0.027(5) 0.006(4)
C75 0.074(6) 0.034(4) 0.031(5) -0.011(4) 0.025(4) -0.007(3)
C76 0.044(4) 0.040(4) 0.034(4) -0.003(3) 0.015(3) -0.002(3)

loop_
_atom_site_label
_atom_site_fract_x
_atom_site_fract_y
_atom_site_fract_z
_atom_site_U_iso_or_equiv
_atom_site_thermal_displace_type
_atom_site_calc_flag
_atom_site_refinement_flags
_atom_site_occupancy
_atom_site_disorder_group
_atom_site_type_symbol
Pt 0.08078(2) 0.566301(15) 0.350776(11) 0.02756(10) Uani d . 1 . Pt
P1 0.13202(16) 0.51719(10) 0.27060(8) 0.0293(4) Uani d . 1 . P
P2 0.23287(15) 0.52274(9) 0.41609(7) 0.0259(4) Uani d . 1 . P
O1 -0.0417(5) 0.6289(3) 0.2931(2) 0.0448(13) Uani d . 1 . O
O2 -0.2121(5) 0.5858(3) 0.3105(3) 0.0582(16) Uani d . 1 . O
O3 -0.3294(5) 0.6936(3) 0.2369(3) 0.0620(16) Uani d . 1 . O
O11 0.0059(4) 0.6088(3) 0.4170(2) 0.0328(11) Uani d . 1 . O
O12 0.1068(5) 0.7156(3) 0.4174(2) 0.0429(13) Uani d . 1 . O
O13 -0.0384(5) 0.7768(3) 0.4897(2) 0.0436(13) Uani d . 1 . O
C1 -0.1451(8) 0.6270(4) 0.2905(3) 0.0401(19) Uani d . 1 . C
C2 -0.2060(7) 0.6964(5) 0.2535(4) 0.055(2) Uani d . 1 . C
H2A -0.1849 0.7418 0.2765 0.066 Uiso calc R 1 . H
H2B -0.1720 0.7007 0.2183 0.066 Uiso calc R 1 . H
C3 -0.3752(8) 0.6483(5) 0.1910(4) 0.060(2) Uani d . 1 . C
C4 -0.4977(9) 0.6544(6) 0.1714(5) 0.082(3) Uani d . 1 . C
H4A -0.5426 0.6874 0.1898 0.098 Uiso calc R 1 . H
C5 -0.5502(13) 0.6131(9) 0.1268(8) 0.123(6) Uani d . 1 . C
H5A -0.6323 0.6182 0.1134 0.147 Uiso calc R 1 . H
C6 -0.4855(18) 0.5609(9) 0.0984(7) 0.133(6) Uani d . 1 . C
H6A -0.5243 0.5310 0.0676 0.159 Uiso calc R 1 . H
C7 -0.3675(16) 0.5562(8) 0.1175(6) 0.116(5) Uani d . 1 . C
H7A -0.3229 0.5231 0.0991 0.139 Uiso calc R 1 . H
C8 -0.3096(11) 0.5998(6) 0.1643(4) 0.075(3) Uani d . 1 . C
H8A -0.2271 0.5959 0.1772 0.089 Uiso calc R 1 . H
C11 0.0340(6) 0.6753(4) 0.4350(3) 0.0332(16) Uani d . 1 . C
C12 -0.0266(7) 0.6988(4) 0.4840(3) 0.0384(18) Uani d . 1 . C
H12A -0.1058 0.6762 0.4777 0.046 Uiso calc R 1 . H
H12B 0.0185 0.6790 0.5206 0.046 Uiso calc R 1 . H
C13 -0.1305(7) 0.8107(4) 0.4518(3) 0.0404(18) Uani d . 1 . C
C14 -0.1490(9) 0.8847(5) 0.4633(4) 0.069(3) Uani d . 1 . C
H14A -0.1000 0.9093 0.4944 0.083 Uiso calc R 1 . H
C15 -0.2417(10) 0.9224(5) 0.4278(5) 0.077(3) Uani d . 1 . C
H15A -0.2552 0.9729 0.4349 0.092 Uiso calc R 1 . H
C16 -0.3129(9) 0.8869(7) 0.3829(4) 0.067(3) Uani d . 1 . C
H16A -0.3764 0.9123 0.3596 0.081 Uiso calc R 1 . H
C17 -0.2915(8) 0.8151(6) 0.3721(4) 0.057(2) Uani d . 1 . C
H17A -0.3394 0.7910 0.3404 0.069 Uiso calc R 1 . H
C18 -0.2006(7) 0.7759(5) 0.4066(3) 0.0437(19) Uani d . 1 . C
H18A -0.1875 0.7255 0.3987 0.052 Uiso calc R 1 . H
C21 0.2772(6) 0.4751(4) 0.2704(3) 0.0306(16) Uani d . 1 . C
C22 0.2997(7) 0.4015(4) 0.2886(3) 0.0373(17) Uani d . 1 . C
H22A 0.2399 0.3731 0.3006 0.045 Uiso calc R 1 . H
C23 0.4105(7) 0.3703(4) 0.2888(3) 0.0430(19) Uani d . 1 . C
H23A 0.4248 0.3204 0.3001 0.052 Uiso calc R 1 . H
C24 0.4988(7) 0.4117(5) 0.2726(4) 0.048(2) Uani d . 1 . C
H24A 0.5738 0.3902 0.2735 0.058 Uiso calc R 1 . H
C25 0.4788(7) 0.4842(5) 0.2553(3) 0.049(2) Uani d . 1 . C
H25A 0.5399 0.5121 0.2439 0.059 Uiso calc R 1 . H
C26 0.3681(7) 0.5169(5) 0.2544(3) 0.0409(18) Uani d . 1 . C
H26A 0.3549 0.5669 0.2429 0.049 Uiso calc R 1 . H
C31 0.0262(6) 0.4464(4) 0.2395(3) 0.0307(16) Uani d . 1 . C
C32 0.0519(7) 0.3946(4) 0.1994(3) 0.0407(18) Uani d . 1 . C
H32A 0.1283 0.3942 0.1904 0.049 Uiso calc R 1 . H
C33 -0.0332(8) 0.3427(5) 0.1717(4) 0.051(2) Uani d . 1 . C
H33A -0.0140 0.3074 0.1453 0.061 Uiso calc R 1 . H
C34 -0.1441(8) 0.3457(5) 0.1846(4) 0.055(2) Uani d . 1 . C
H34A -0.2024 0.3119 0.1667 0.065 Uiso calc R 1 . H
C35 -0.1728(7) 0.3979(5) 0.2238(4) 0.048(2) Uani d . 1 . C
H35A -0.2503 0.3995 0.2314 0.058 Uiso calc R 1 . H
C36 -0.0876(6) 0.4476(4) 0.2519(3) 0.0354(17) Uani d . 1 . C
H36A -0.1068 0.4819 0.2790 0.042 Uiso calc R 1 . H
C41 0.1248(6) 0.5889(4) 0.2145(3) 0.0358(17) Uani d . 1 . C
C42 0.0956(8) 0.5702(5) 0.1557(3) 0.053(2) Uani d . 1 . C
H42A 0.0758 0.5208 0.1445 0.063 Uiso calc R 1 . H
C43 0.0957(9) 0.6252(6) 0.1132(4) 0.067(3) Uani d . 1 . C
H43A 0.0750 0.6133 0.0734 0.081 Uiso calc R 1 . H
C44 0.1272(9) 0.6977(6) 0.1310(4) 0.064(3) Uani d . 1 . C
H44A 0.1287 0.7347 0.1028 0.077 Uiso calc R 1 . H
C45 0.1556(9) 0.7161(5) 0.1877(4) 0.063(3) Uani d . 1 . C
H45A 0.1767 0.7654 0.1989 0.075 Uiso calc R 1 . H
C46 0.1532(8) 0.6609(5) 0.2299(3) 0.053(2) Uani d . 1 . C
H46A 0.1715 0.6738 0.2696 0.063 Uiso calc R 1 . H
C51 0.2322(6) 0.5549(3) 0.4904(3) 0.0248(14) Uani d . 1 . C
C52 0.3017(6) 0.6145(4) 0.5158(3) 0.0355(17) Uani d . 1 . C
H52A 0.3527 0.6389 0.4949 0.043 Uiso calc R 1 . H
C53 0.2961(7) 0.6377(4) 0.5715(3) 0.0423(19) Uani d . 1 . C
H53A 0.3432 0.6778 0.5885 0.051 Uiso calc R 1 . H
C54 0.2211(7) 0.6019(5) 0.6019(3) 0.045(2) Uani d . 1 . C
H54A 0.2172 0.6177 0.6398 0.054 Uiso calc R 1 . H
C55 0.1529(7) 0.5440(4) 0.5780(3) 0.0386(18) Uani d . 1 . C
H55A 0.1025 0.5199 0.5994 0.046 Uiso calc R 1 . H
C56 0.1571(6) 0.5202(4) 0.5217(3) 0.0316(16) Uani d . 1 . C
H56A 0.1088 0.4805 0.5051 0.038 Uiso calc R 1 . H
C61 0.3682(6) 0.5617(4) 0.3986(3) 0.0310(15) Uani d . 1 . C
C62 0.3618(7) 0.6370(4) 0.3820(3) 0.0393(18) Uani d . 1 . C
H62A 0.2919 0.6644 0.3817 0.047 Uiso calc R 1 . H
C63 0.4583(7) 0.6701(5) 0.3662(4) 0.049(2) Uani d . 1 . C
H63A 0.4553 0.7210 0.3563 0.059 Uiso calc R 1 . H
C64 0.5605(7) 0.6296(5) 0.3646(4) 0.052(2) Uani d . 1 . C
H64A 0.6249 0.6523 0.3520 0.062 Uiso calc R 1 . H
C65 0.5674(7) 0.5562(5) 0.3816(4) 0.048(2) Uani d . 1 . C
H65A 0.6378 0.5293 0.3816 0.057 Uiso calc R 1 . H
C66 0.4726(6) 0.5216(4) 0.3985(3) 0.0370(17) Uani d . 1 . C
H66A 0.4780 0.4713 0.4099 0.044 Uiso calc R 1 . H
C71 0.2468(6) 0.4219(4) 0.4253(3) 0.0321(16) Uani d . 1 . C
C72 0.3407(7) 0.3902(4) 0.4650(3) 0.0387(18) Uani d . 1 . C
H72A 0.3968 0.4212 0.4882 0.046 Uiso calc R 1 . H
C73 0.3511(8) 0.3140(5) 0.4704(4) 0.052(2) Uani d . 1 . C
H73A 0.4156 0.2930 0.4961 0.062 Uiso calc R 1 . H
C74 0.2677(9) 0.2689(4) 0.4382(4) 0.051(2) Uani d . 1 . C
H74A 0.2754 0.2169 0.4416 0.062 Uiso calc R 1 . H
C75 0.1726(8) 0.2991(4) 0.4008(3) 0.044(2) Uani d . 1 . C
H75A 0.1150 0.2676 0.3792 0.053 Uiso calc R 1 . H
C76 0.1611(7) 0.3758(4) 0.3949(3) 0.0385(18) Uani d . 1 . C
H76A 0.0948 0.3963 0.3700 0.046 Uiso calc R 1 . H
C80 0.2569(15) 0.8408(10) 0.4813(8) 0.144(6) Uiso d . 1 . C
H80A 0.2023 0.8025 0.4619 0.173 Uiso calc R 1 . H
H80B 0.2739 0.8304 0.5232 0.173 Uiso calc R 1 . H
Cl1 0.1951(6) 0.9264(3) 0.4685(3) 0.198(2) Uiso d . 1 . Cl
Cl2 0.3977(6) 0.8399(4) 0.4518(3) 0.216(3) Uiso d . 1 . Cl

loop_
_atom_type_symbol
_atom_type_description
_atom_type_scat_dispersion_real
_atom_type_scat_dispersion_imag
_atom_type_scat_source
C C 0.0033 0.0016 'International Tables Vol C Tables 4.2.6.8 and 6.1.1.4'
H H 0.0000 0.0000 'International Tables Vol C Tables 4.2.6.8 and 6.1.1.4'
O O 0.0106 0.0060 'International Tables Vol C Tables 4.2.6.8 and 6.1.1.4'
P P 0.1023 0.0942 'International Tables Vol C Tables 4.2.6.8 and 6.1.1.4'
Cl Cl 0.1484 0.1585 'International Tables Vol C Tables 4.2.6.8 and 6.1.1.4'
Pt Pt -1.7033 8.3905 'International Tables Vol C Tables 4.2.6.8 and 6.1.1.4'

loop_
_geom_angle_atom_site_label_1
_geom_angle_atom_site_label_2
_geom_angle_atom_site_label_3
_geom_angle
_geom_angle_publ_flag
O11 Pt O1 87.75(19) y
O11 Pt P2 89.93(14) y
O1 Pt P2 167.53(16) y
O11 Pt P1 170.64(14) y
O1 Pt P1 85.54(15) y
P2 Pt P1 98.00(6) y
C31 P1 C41 105.7(3) ?
C31 P1 C21 104.6(3) ?
C41 P1 C21 101.8(3) ?
C31 P1 Pt 110.3(2) ?
C41 P1 Pt 109.9(2) ?
C21 P1 Pt 123.1(2) ?
C61 P2 C71 110.4(3) ?
C61 P2 C51 104.5(3) ?
C71 P2 C51 102.5(3) ?
C61 P2 Pt 107.6(2) ?
C71 P2 Pt 117.9(2) ?
C51 P2 Pt 113.2(2) ?
C1 O1 Pt 124.6(6) y
C3 O3 C2 117.2(7) y
C11 O11 Pt 118.5(4) y
C13 O13 C12 116.7(6) y
O1 C1 O2 134.3(9) y
O1 C1 C2 109.8(6) y
O2 C1 C2 115.9(8) y
O3 C2 C1 116.0(7) y
O3 C3 C8 124.7(9) y
O3 C3 C4 115.0(10) y
C8 C3 C4 120.3(11) ?
C5 C4 C3 119.4(13) ?
C4 C5 C6 122.1(14) ?
C7 C6 C5 117.7(14) ?
C6 C7 C8 121.3(16) ?
C3 C8 C7 119.2(12) ?
O12 C11 O11 125.3(7) y
O12 C11 C12 121.9(7) y
O11 C11 C12 112.7(7) y
O13 C12 C11 114.5(6) y
C18 C13 C14 120.4(8) ?
C18 C13 O13 124.4(7) y
C14 C13 O13 115.2(7) y
C13 C14 C15 118.6(9) ?
C16 C15 C14 120.8(9) ?
C17 C16 C15 119.3(9) ?
C16 C17 C18 121.5(9) ?
C13 C18 C17 119.4(8) ?
C26 C21 C22 119.1(7) ?
C26 C21 P1 120.5(6) ?
C22 C21 P1 120.3(5) ?
C23 C22 C21 119.9(7) ?
C24 C23 C22 120.5(8) ?
C23 C24 C25 120.4(8) ?
C24 C25 C26 120.3(8) ?
C21 C26 C25 119.7(7) ?
C32 C31 C36 118.7(6) ?
C32 C31 P1 121.8(5) ?
C36 C31 P1 119.3(5) ?
C31 C32 C33 122.1(7) ?
C34 C33 C32 117.7(8) ?
C33 C34 C35 121.3(8) ?
C34 C35 C36 120.5(8) ?
C35 C36 C31 119.7(7) ?
C46 C41 C42 119.3(7) ?
C46 C41 P1 120.0(6) ?
C42 C41 P1 120.6(6) ?
C41 C42 C43 120.0(8) ?
C44 C43 C42 118.7(9) ?
C45 C44 C43 121.7(8) ?
C44 C45 C46 119.1(9) ?
C41 C46 C45 121.2(8) ?
C56 C51 C52 118.8(6) ?
C56 C51 P2 118.6(5) ?
C52 C51 P2 122.7(5) ?
C53 C52 C51 120.5(7) ?
C54 C53 C52 119.5(7) ?
C55 C54 C53 120.9(7) ?
C54 C55 C56 120.3(7) ?
C51 C56 C55 120.1(7) ?
C66 C61 C62 119.6(7) ?
C66 C61 P2 124.9(6) ?
C62 C61 P2 115.5(5) ?
C63 C62 C61 119.4(7) ?
C62 C63 C64 120.7(8) ?
C65 C64 C63 119.9(8) ?
C66 C65 C64 120.7(7) ?
C65 C66 C61 119.6(7) ?
C76 C71 C72 118.9(7) ?
C76 C71 P2 119.8(6) ?
C72 C71 P2 121.3(5) ?
C73 C72 C71 120.3(7) ?
C74 C73 C72 120.0(8) ?
C73 C74 C75 120.5(7) ?
C74 C75 C76 120.2(8) ?
C71 C76 C75 120.0(8) ?
Cl1 C80 Cl2 107.7(10) ?

loop_
_geom_bond_atom_site_label_1
_geom_bond_atom_site_label_2
_geom_bond_site_symmetry_2
_geom_bond_distance
_geom_bond_publ_flag
Pt O11 . 2.056(4) y
Pt O1 . 2.082(5) y
Pt P2 . 2.2305(17) y
Pt P1 . 2.2501(18) y
P1 C31 . 1.812(7) y
P1 C41 . 1.829(7) y
P1 C21 . 1.830(7) y
P2 C61 . 1.820(7) y
P2 C71 . 1.825(7) y
P2 C51 . 1.833(6) y
O1 C1 . 1.177(9) y
O2 C1 . 1.225(9) y
O3 C3 . 1.369(11) y
O3 C2 . 1.396(10) y
O11 C11 . 1.285(8) y
O12 C11 . 1.234(9) y
O13 C13 . 1.385(9) y
O13 C12 . 1.414(8) y
C1 C2 . 1.597(11) y
C3 C8 . 1.376(14) ?
C3 C4 . 1.398(13) ?
C4 C5 . 1.327(18) ?
C5 C6 . 1.43(2) ?
C6 C7 . 1.35(2) ?
C7 C8 . 1.405(16) ?
C11 C12 . 1.510(10) y
C13 C18 . 1.353(11) ?
C13 C14 . 1.379(11) ?
C14 C15 . 1.394(13) ?
C15 C16 . 1.359(14) ?
C16 C17 . 1.344(13) ?
C17 C18 . 1.383(11) ?
C21 C26 . 1.394(10) ?
C21 C22 . 1.396(10) ?
C22 C23 . 1.389(10) ?
C23 C24 . 1.367(11) ?
C24 C25 . 1.369(12) ?
C25 C26 . 1.396(11) ?
C31 C32 . 1.392(10) ?
C31 C36 . 1.390(10) ?
C32 C33 . 1.414(11) ?
C33 C34 . 1.365(12) ?
C34 C35 . 1.394(12) ?
C35 C36 . 1.393(10) ?
C41 C46 . 1.363(11) ?
C41 C42 . 1.394(11) ?
C42 C43 . 1.400(12) ?
C43 C44 . 1.392(13) ?
C44 C45 . 1.345(13) ?
C45 C46 . 1.403(11) ?
C51 C56 . 1.382(9) ?
C51 C52 . 1.397(9) ?
C52 C53 . 1.382(10) ?
C53 C54 . 1.377(11) ?
C54 C55 . 1.356(11) ?
C55 C56 . 1.392(10) ?
C61 C66 . 1.398(9) ?
C61 C62 . 1.403(10) ?
C62 C63 . 1.369(10) ?
C63 C64 . 1.386(11) ?
C64 C65 . 1.373(12) ?
C65 C66 . 1.375(10) ?
C71 C76 . 1.376(10) ?
C71 C72 . 1.402(10) ?
C72 C73 . 1.376(11) ?
C73 C74 . 1.365(12) ?
C74 C75 . 1.372(12) ?
C75 C76 . 1.388(10) ?
C80 Cl1 . 1.695(16) ?
C80 Cl2 . 1.874(17) ?

loop_
_geom_torsion_atom_site_label_1
_geom_torsion_atom_site_label_2
_geom_torsion_atom_site_label_3
_geom_torsion_atom_site_label_4
_geom_torsion
O2 C1 C11 O12 177.9(6)
